data_1001833
loop_
_publ_author_name
'Biot, C'
'Leclaire, A'
'Borel, M M'
'Raveau, B'

_publ_section_title
;
Revised crystal structure of molybdenum hydroxymonophosphate, (Mo O2) .
(H2 O) . (P (O3 O H))
;
_journal_coden_ASTM ZEKRDZ
_journal_name_full
;
Zeitschrift fuer Kristallographie (149,1979-)
;
_journal_page_first 792
_journal_page_last 794
_journal_volume 212
_journal_year 1997
_chemical_formula_structural 'Mo O2 (P O3 (O H)) (H2 O)'
_chemical_formula_sum 'H3 Mo O7 P'
_chemical_name_systematic
;
Molybdenum dioxide hydroxotrioxophosphate(V) hydrate
;
_space_group_IT_number 11
_symmetry_cell_setting monoclinic
_symmetry_Int_Tables_number 11
_symmetry_space_group_name_Hall '-P 2yb'
_symmetry_space_group_name_H-M 'P 1 21/m 1'
_cell_angle_alpha 90
_cell_angle_beta 110.13(1)
_cell_angle_gamma 90
_cell_formula_units_Z 2
_cell_length_a 6.758(1)
_cell_length_b 6.339(1)
_cell_length_c 7.054(1)
_cell_volume 283.7
_refine_ls_R_factor_all 0.038
_cod_database_code 1001833

loop_
_symmetry_equiv_pos_as_xyz
x,y,z
-x,1/2+y,-z
-x,-y,-z
x,1/2-y,z

loop_
_atom_site_label
_atom_site_type_symbol
_atom_site_symmetry_multiplicity
_atom_site_Wyckoff_symbol
_atom_site_fract_x
_atom_site_fract_y
_atom_site_fract_z
_atom_site_occupancy
_atom_site_attached_hydrogens
_atom_site_calc_flag
Mo1 Mo6+ 2 e 0.2778(2) 0.25 0.1748 1. 0 d
P1 P5+ 2 e 0.3424(4) 0.75 0.3348(4) 1. 0 d
O1 O2- 2 e 0.046(1) 0.25 0.214(1) 1. 0 d
O2 O2- 2 e 0.197(1) 0.25 -0.085(1) 1. 0 d
O3 O2- 4 f 0.3250(7) 0.5616(6) 0.1972(7) 1. 0 d
O4 O2- 2 e 0.463(1) 0.25 0.484(1) 1. 0 d
O5 O2- 2 e 0.610(1) 0.25 0.166(1) 1. 2 d
O6 O2- 2 e 0.153(1) 0.75 0.416(1) 1. 1 d

loop_
_atom_type_symbol
_atom_type_oxidation_number
Mo6+ 6.000
P5+ 5.000
O2- -2.000
H1+ 1.000
